data_4131723
loop_
_publ_author_name
'Jin, Zexin'
'Teo, Yew Chin'
'Teat, Simon J.'
'Xia, Yan'

_publ_section_title
;
 Regioselective Synthesis of [3]Naphthylenes and Tuning of Their
 Antiaromaticity.
;
_journal_issue 44
_journal_name_full 'Journal of the American Chemical Society'
_journal_page_first 15933
_journal_page_last 15939
_journal_paper_doi 10.1021/jacs.7b09222
_journal_volume 139
_journal_year 2017
_chemical_formula_sum 'C34 H24'
_chemical_formula_weight 432.53
_space_group_crystal_system monoclinic
_space_group_IT_number 14
_space_group_name_Hall '-P 2yn'
_space_group_name_H-M_alt 'P 1 21/n 1'
_atom_sites_solution_hydrogens geom
_atom_sites_solution_primary 'Dual space'
_atom_sites_solution_secondary difmap
_audit_creation_method SHELXL-2014/7
_cell_angle_alpha 90
_cell_angle_beta 98.358(2)
_cell_angle_gamma 90
_cell_formula_units_Z 2
_cell_length_a 7.8079(5)
_cell_length_b 5.2899(3)
_cell_length_c 26.0814(17)
_cell_measurement_reflns_used 9945
_cell_measurement_temperature 100(2)
_cell_measurement_theta_max 28.9724
_cell_measurement_theta_min 2.8749
_cell_volume 1065.80(11)
_computing_cell_refinement 'Bruker SAINT v8.38a'
_computing_data_collection 'Bruker APEX 3'
_computing_data_reduction 'Bruker SAINT v8.38a'
_computing_molecular_graphics 'Bruker SHELXTL'
_computing_publication_material 'Bruker SHELXTL & local programs'
_computing_structure_refinement 'SHELXL-2014/7 (Sheldrick, 2014)'
_computing_structure_solution 'Bruker SHELXTL 2014/5'
_diffrn_ambient_temperature 100(2)
_diffrn_detector_area_resol_mean 7.39
_diffrn_measured_fraction_theta_full 0.996
_diffrn_measured_fraction_theta_max 0.997
_diffrn_measurement_device_type 'Bruker D8 with PHOTONII detector'
_diffrn_measurement_method '\w/\q shutterless scans'
_diffrn_radiation_type synchrotron
_diffrn_radiation_wavelength 0.7749
_diffrn_reflns_av_R_equivalents 0.1472
_diffrn_reflns_av_unetI/netI 0.0327
_diffrn_reflns_Laue_measured_fraction_full 0.996
_diffrn_reflns_Laue_measured_fraction_max 0.997
_diffrn_reflns_number 25376
_diffrn_reflns_point_group_measured_fraction_full 0.996
_diffrn_reflns_point_group_measured_fraction_max 0.997
_diffrn_reflns_theta_full 27.706
_diffrn_reflns_theta_max 28.972
_diffrn_reflns_theta_min 2.879
_diffrn_source 'Advanced Light Source Beamline 11.3.1'
_exptl_absorpt_coefficient_mu 0.090
_exptl_absorpt_correction_T_max 0.998
_exptl_absorpt_correction_T_min 0.789
_exptl_absorpt_correction_type multi-scan
_exptl_absorpt_process_details 'TWINABS 2012/1 Bruker AXS Madison WI USA'
_exptl_crystal_colour red
_exptl_crystal_density_diffrn 1.348
_exptl_crystal_description plate
_exptl_crystal_F_000 456
_exptl_crystal_size_max 0.200
_exptl_crystal_size_mid 0.050
_exptl_crystal_size_min 0.020
_refine_diff_density_max 0.349
_refine_diff_density_min -0.211
_refine_diff_density_rms 0.047
_refine_ls_extinction_method none
_refine_ls_goodness_of_fit_ref 1.115
_refine_ls_hydrogen_treatment constr
_refine_ls_matrix_type full
_refine_ls_number_parameters 156
_refine_ls_number_reflns 2184
_refine_ls_number_restraints 0
_refine_ls_restrained_S_all 1.115
_refine_ls_R_factor_all 0.0528
_refine_ls_R_factor_gt 0.0461
_refine_ls_shift/su_max 0.000
_refine_ls_shift/su_mean 0.000
_refine_ls_structure_factor_coef Fsqd
_refine_ls_weighting_details 'w=1/[\s^2^(Fo^2^)+(0.0419P)^2^+0.9236P] where P=(Fo^2^+2Fc^2^)/3'
_refine_ls_weighting_scheme calc
_refine_ls_wR_factor_gt 0.1254
_refine_ls_wR_factor_ref 0.1284
_reflns_Friedel_coverage 0.000
_reflns_number_gt 1880
_reflns_number_total 2184
_reflns_threshold_expression 'I > 2\s(I)'
_cod_data_source_file ja7b09222_si_004.cif
_cod_data_source_block twin4_a
_cod_original_sg_symbol_H-M 'P 21/n'
_cod_database_code 4131723
_shelx_shelxl_version_number 2014/7
_shelx_space_group_comment
;
The symmetry employed for this shelxl refinement is uniquely defined
by the following loop, which should always be used as a source of
symmetry information in preference to the above space-group names.
They are only intended as comments.
;
_shelx_estimated_absorpt_t_min 0.982
_shelx_estimated_absorpt_t_max 0.998

loop_
_space_group_symop_operation_xyz
'x, y, z'
'-x+1/2, y+1/2, -z+1/2'
'-x, -y, -z'
'x-1/2, -y-1/2, z-1/2'

loop_
_atom_site_label
_atom_site_type_symbol
_atom_site_fract_x
_atom_site_fract_y
_atom_site_fract_z
_atom_site_U_iso_or_equiv
_atom_site_adp_type
_atom_site_occupancy
_atom_site_site_symmetry_order
_atom_site_calc_flag
_atom_site_refinement_flags_posn
_atom_site_refinement_flags_adp
C1 C 0.4740(2) -0.0315(3) 0.26392(6) 0.0216(4) Uani 1 1 d . .
H1A H 0.4725 -0.1474 0.2360 0.026 Uiso 1 1 calc R U
C2 C 0.6093(2) 0.1411(3) 0.27467(7) 0.0209(4) Uani 1 1 d . .
H2A H 0.7007 0.1422 0.2543 0.025 Uiso 1 1 calc R U
C3 C 0.6103(2) 0.3106(3) 0.31501(6) 0.0192(4) Uani 1 1 d . .
H3A H 0.7028 0.4280 0.3218 0.023 Uiso 1 1 calc R U
C4 C 0.4778(2) 0.3138(3) 0.34628(6) 0.0174(4) Uani 1 1 d . .
C5 C 0.4827(2) 0.4973(3) 0.38842(6) 0.0171(4) Uani 1 1 d . .
C6 C 0.3516(2) 0.4756(3) 0.41638(6) 0.0181(4) Uani 1 1 d . .
C7 C 0.2686(2) 0.5826(3) 0.45971(6) 0.0182(4) Uani 1 1 d . .
C8 C 0.2748(2) 0.7730(3) 0.49704(6) 0.0195(4) Uani 1 1 d . .
H8A H 0.3662 0.8931 0.5020 0.023 Uiso 1 1 calc R U
C9 C 0.1410(2) 0.7774(3) 0.52632(6) 0.0190(4) Uani 1 1 d . .
H9A H 0.1408 0.9048 0.5520 0.023 Uiso 1 1 calc R U
C10 C -0.0037(2) 0.4009(3) 0.48044(6) 0.0171(4) Uani 1 1 d . .
C11 C 0.1346(2) 0.4052(3) 0.45133(6) 0.0170(3) Uani 1 1 d . .
C12 C 0.2131(2) 0.2921(3) 0.40679(6) 0.0174(4) Uani 1 1 d . .
C13 C 0.1983(2) 0.1241(3) 0.36753(6) 0.0176(4) Uani 1 1 d . .
C14 C 0.3387(2) 0.1347(3) 0.33573(6) 0.0176(4) Uani 1 1 d . .
C15 C 0.3416(2) -0.0336(3) 0.29399(6) 0.0196(4) Uani 1 1 d . .
H15A H 0.2501 -0.1520 0.2862 0.024 Uiso 1 1 calc R U
C16 C 0.6226(2) 0.6923(3) 0.39864(7) 0.0209(4) Uani 1 1 d . .
H16A H 0.5987 0.8036 0.4268 0.031 Uiso 1 1 calc R U
H16B H 0.6263 0.7926 0.3672 0.031 Uiso 1 1 calc R U
H16C H 0.7344 0.6083 0.4086 0.031 Uiso 1 1 calc R U
C17 C 0.0531(2) -0.0627(3) 0.35540(7) 0.0210(4) Uani 1 1 d . .
H17A H -0.0282 -0.0434 0.3804 0.032 Uiso 1 1 calc R U
H17B H 0.1002 -0.2347 0.3575 0.032 Uiso 1 1 calc R U
H17C H -0.0074 -0.0317 0.3203 0.032 Uiso 1 1 calc R U

loop_
_atom_site_aniso_label
_atom_site_aniso_U_11
_atom_site_aniso_U_22
_atom_site_aniso_U_33
_atom_site_aniso_U_23
_atom_site_aniso_U_13
_atom_site_aniso_U_12
C1 0.0252(9) 0.0203(8) 0.0192(8) -0.0025(7) 0.0030(7) 0.0028(7)
C2 0.0215(8) 0.0215(9) 0.0211(8) 0.0025(7) 0.0077(6) 0.0033(7)
C3 0.0184(8) 0.0174(8) 0.0220(8) 0.0016(7) 0.0035(6) -0.0001(7)
C4 0.0181(8) 0.0159(8) 0.0181(8) 0.0027(6) 0.0016(6) 0.0019(6)
C5 0.0166(8) 0.0168(8) 0.0177(8) 0.0022(6) 0.0017(6) 0.0010(6)
C6 0.0198(8) 0.0160(8) 0.0181(8) -0.0003(6) 0.0019(6) -0.0007(7)
C7 0.0172(8) 0.0184(8) 0.0194(8) 0.0023(7) 0.0033(6) -0.0011(7)
C8 0.0197(8) 0.0183(8) 0.0203(8) -0.0014(7) 0.0026(6) -0.0050(7)
C9 0.0200(8) 0.0175(8) 0.0192(8) -0.0017(7) 0.0025(6) -0.0017(7)
C10 0.0178(8) 0.0165(8) 0.0166(7) 0.0026(7) 0.0015(6) 0.0007(6)
C11 0.0184(8) 0.0148(8) 0.0176(8) -0.0001(6) 0.0022(6) 0.0005(6)
C12 0.0160(8) 0.0177(8) 0.0187(8) 0.0021(7) 0.0036(6) 0.0004(6)
C13 0.0177(8) 0.0163(8) 0.0183(8) 0.0017(6) 0.0009(6) -0.0001(6)
C14 0.0188(8) 0.0160(8) 0.0175(8) 0.0025(6) 0.0014(6) 0.0028(6)
C15 0.0198(8) 0.0174(8) 0.0210(8) 0.0010(7) 0.0009(6) 0.0008(7)
C16 0.0201(8) 0.0201(8) 0.0230(8) -0.0015(7) 0.0049(7) -0.0024(7)
C17 0.0207(8) 0.0200(8) 0.0228(8) -0.0030(7) 0.0048(6) -0.0037(7)

loop_
_atom_type_symbol
_atom_type_description
_atom_type_scat_dispersion_real
_atom_type_scat_dispersion_imag
_atom_type_scat_source
C C 0.0040 0.0020 'XDISP Program in WinGX S.Brennan & P.L.Cowan Rev.Sci.Instrum.63,850 1992'
H H 0.0000 0.0000 'XDISP Program in WinGX S.Brennan & P.L.Cowan Rev.Sci.Instrum.63,850 1992'

loop_
_geom_angle_atom_site_label_1
_geom_angle_atom_site_label_2
_geom_angle_atom_site_label_3
_geom_angle
_geom_angle_site_symmetry_1
_geom_angle_site_symmetry_3
C15 C1 C2 119.83(16) . .
C15 C1 H1A 120.1 . .
C2 C1 H1A 120.1 . .
C3 C2 C1 119.90(16) . .
C3 C2 H2A 120.0 . .
C1 C2 H2A 120.0 . .
C2 C3 C4 121.74(16) . .
C2 C3 H3A 119.1 . .
C4 C3 H3A 119.1 . .
C3 C4 C14 118.65(15) . .
C3 C4 C5 120.17(15) . .
C14 C4 C5 121.18(14) . .
C6 C5 C4 114.33(15) . .
C6 C5 C16 123.72(15) . .
C4 C5 C16 121.95(14) . .
C5 C6 C12 124.88(15) . .
C5 C6 C7 145.66(16) . .
C12 C6 C7 89.41(13) . .
C8 C7 C11 122.81(15) . .
C8 C7 C6 145.70(16) . .
C11 C7 C6 91.39(13) . .
C9 C8 C7 116.44(15) . .
C9 C8 H8A 121.8 . .
C7 C8 H8A 121.8 . .
C8 C9 C10 122.57(15) . 3_566
C8 C9 H9A 118.7 . .
C10 C9 H9A 118.7 3_566 .
C11 C10 C9 124.63(15) . 3_566
C11 C10 C10 114.23(18) . 3_566
C9 C10 C10 121.14(18) 3_566 3_566
C7 C11 C10 122.80(15) . .
C7 C11 C12 90.44(13) . .
C10 C11 C12 146.70(15) . .
C13 C12 C6 123.55(15) . .
C13 C12 C11 147.58(16) . .
C6 C12 C11 88.75(13) . .
C12 C13 C14 114.52(15) . .
C12 C13 C17 124.90(15) . .
C14 C13 C17 120.58(14) . .
C15 C14 C4 117.90(15) . .
C15 C14 C13 120.61(15) . .
C4 C14 C13 121.49(15) . .
C1 C15 C14 121.97(16) . .
C1 C15 H15A 119.0 . .
C14 C15 H15A 119.0 . .
C5 C16 H16A 109.5 . .
C5 C16 H16B 109.5 . .
H16A C16 H16B 109.5 . .
C5 C16 H16C 109.5 . .
H16A C16 H16C 109.5 . .
H16B C16 H16C 109.5 . .
C13 C17 H17A 109.5 . .
C13 C17 H17B 109.5 . .
H17A C17 H17B 109.5 . .
C13 C17 H17C 109.5 . .
H17A C17 H17C 109.5 . .
H17B C17 H17C 109.5 . .

loop_
_geom_bond_atom_site_label_1
_geom_bond_atom_site_label_2
_geom_bond_distance
_geom_bond_site_symmetry_2
C1 C15 1.385(2) .
C1 C2 1.394(2) .
C1 H1A 0.9500 .
C2 C3 1.381(2) .
C2 H2A 0.9500 .
C3 C4 1.407(2) .
C3 H3A 0.9500 .
C4 C14 1.437(2) .
C4 C5 1.463(2) .
C5 C6 1.345(2) .
C5 C16 1.498(2) .
C6 C12 1.447(2) .
C6 C7 1.493(2) .
C7 C8 1.397(2) .
C7 C11 1.399(2) .
C8 C9 1.381(2) .
C8 H8A 0.9500 .
C9 C10 1.420(2) 3_566
C9 H9A 0.9500 .
C10 C11 1.407(2) .
C10 C9 1.420(2) 3_566
C10 C10 1.458(3) 3_566
C11 C12 1.513(2) .
C12 C13 1.348(2) .
C13 C14 1.469(2) .
C13 C17 1.502(2) .
C14 C15 1.409(2) .
C15 H15A 0.9500 .
C16 H16A 0.9800 .
C16 H16B 0.9800 .
C16 H16C 0.9800 .
C17 H17A 0.9800 .
C17 H17B 0.9800 .
C17 H17C 0.9800 .
